data_7105849
loop_
_publ_author_name
'Janusz Lewinski'
'Tomasz Kaczorowski'
'Iwona Justyniak'
'Daniel Prochowicz'

_publ_section_title
;
 Development of Chiral N,N-Ditopic Metalloligands Based on Cinchona
 Alkaloids for Constructing Homochiral Coordination Polymers
;
_journal_name_full Chem.Commun.
_journal_page_first 950
_journal_paper_doi 10.1039/c0cc03586f
_journal_volume 47
_journal_year 2011
_chemical_formula_sum 'C88 H120 Al4 N8 O4 Zn2'
_chemical_formula_weight 1592.63
_chemical_name_systematic
;
?
;
_space_group_IT_number 18
_symmetry_cell_setting orthorhombic
_symmetry_space_group_name_Hall 'P 2 2ab'
_symmetry_space_group_name_H-M 'P 21 21 2'
_atom_sites_solution_hydrogens geom
_atom_sites_solution_primary direct
_atom_sites_solution_secondary difmap
_audit_creation_method SHELXL-97
_cell_angle_alpha 90.00
_cell_angle_beta 90.00
_cell_angle_gamma 90.00
_cell_formula_units_Z 4
_cell_length_a 25.1451(4)
_cell_length_b 31.1622(7)
_cell_length_c 14.4981(7)
_cell_measurement_reflns_used 7863
_cell_measurement_temperature 100(2)
_cell_measurement_theta_max 24.108
_cell_measurement_theta_min 0.998
_cell_volume 11360.4(6)
_computing_cell_refinement 'Denzo & Scalepak (Otwinowski, Minor, 1997)'
_computing_data_collection 'Collect (Nonius B.V. 1998)'
_computing_data_reduction 'Denzo & Scalepak (Otwinowski, Minor, 1997)'
_computing_molecular_graphics
;
DIAMOND v2.1 (Brandenburg, 1999)
Ortep-3 for Windows, L.J.Farrugia (1997) J.Appl.Cryst. 30, 565,
ORTEP III (Burnett, Johnson, 1996)
;
_computing_publication_material
;
SHELXL-97 (Sheldrick, 1997),
;
_computing_structure_refinement 'SHELXL-97 (Sheldrick, 1997)'
_computing_structure_solution 'SHELXS-97 (Sheldrick, 1990)'
_diffrn_ambient_temperature 100(2)
_diffrn_measured_fraction_theta_full 0.988
_diffrn_measured_fraction_theta_max 0.988
_diffrn_measurement_device_type 'Nonius Kappa-CCD'
_diffrn_measurement_method 'area detector \w scans'
_diffrn_radiation_monochromator graphite
_diffrn_radiation_source 'fine-focus sealed tube'
_diffrn_radiation_type MoK\a
_diffrn_radiation_wavelength 0.71073
_diffrn_reflns_av_R_equivalents 0.0000
_diffrn_reflns_av_sigmaI/netI 0.0463
_diffrn_reflns_limit_h_max 25
_diffrn_reflns_limit_h_min -25
_diffrn_reflns_limit_k_max 31
_diffrn_reflns_limit_k_min -31
_diffrn_reflns_limit_l_max 14
_diffrn_reflns_limit_l_min -14
_diffrn_reflns_number 12367
_diffrn_reflns_theta_full 21.26
_diffrn_reflns_theta_max 21.26
_diffrn_reflns_theta_min 1.75
_exptl_absorpt_coefficient_mu 0.493
_exptl_absorpt_correction_T_max 0.8285
_exptl_absorpt_correction_T_min 0.3853
_exptl_absorpt_correction_type multi-scan
_exptl_absorpt_process_details 'Scalepak (Otwinowski, Minor, 1997)'
_exptl_crystal_colour colourless
_exptl_crystal_density_diffrn 0.931
_exptl_crystal_density_method 'not measured'
_exptl_crystal_description prism
_exptl_crystal_F_000 3392
_exptl_crystal_size_max 0.46
_exptl_crystal_size_mid 0.34
_exptl_crystal_size_min 0.22
_refine_diff_density_max 0.371
_refine_diff_density_min -0.395
_refine_diff_density_rms 0.071
_refine_ls_abs_structure_details 'Flack H D (1983), Acta Cryst. A39, 876-881'
_refine_ls_abs_structure_Flack 0.12(2)
_refine_ls_extinction_method none
_refine_ls_goodness_of_fit_ref 1.136
_refine_ls_hydrogen_treatment constr
_refine_ls_matrix_type full
_refine_ls_number_parameters 960
_refine_ls_number_reflns 12367
_refine_ls_number_restraints 3
_refine_ls_restrained_S_all 1.138
_refine_ls_R_factor_all 0.0955
_refine_ls_R_factor_gt 0.0736
_refine_ls_shift/su_max 0.002
_refine_ls_shift/su_mean 0.000
_refine_ls_structure_factor_coef Fsqd
_refine_ls_weighting_details 'calc w=1/[\s^2^(Fo^2^)+(0.0577P)^2^+46.8914P] where P=(Fo^2^+2Fc^2^)/3'
_refine_ls_weighting_scheme calc
_refine_ls_wR_factor_gt 0.1797
_refine_ls_wR_factor_ref 0.1894
_reflns_number_gt 10415
_reflns_number_total 12367
_reflns_threshold_expression I>2\s(I)
_cod_data_source_file C0CC03586F.TXT
_cod_data_source_block comp2a_rev
_cod_database_code 7105849

loop_
_symmetry_equiv_pos_as_xyz
'x, y, z'
'-x, -y, z'
'x+1/2, -y+1/2, -z'
'-x+1/2, y+1/2, -z'

loop_
_atom_site_label
_atom_site_type_symbol
_atom_site_fract_x
_atom_site_fract_y
_atom_site_fract_z
_atom_site_U_iso_or_equiv
_atom_site_adp_type
_atom_site_occupancy
_atom_site_symmetry_multiplicity
_atom_site_calc_flag
_atom_site_refinement_flags
_atom_site_disorder_assembly
_atom_site_disorder_group
C1 C -0.1238(5) -0.2509(4) -0.7724(8) 0.090(4) Uani 1 1 d . . .
H1A H -0.1392 -0.2225 -0.7607 0.136 Uiso 1 1 calc R . .
H1B H -0.0879 -0.2476 -0.7980 0.136 Uiso 1 1 calc R . .
H1C H -0.1218 -0.2670 -0.7144 0.136 Uiso 1 1 calc R . .
C2 C -0.1359(6) -0.3304(4) -0.9333(8) 0.092(4) Uani 1 1 d . . .
H2A H -0.1593 -0.3389 -0.9842 0.137 Uiso 1 1 calc R . .
H2B H -0.1303 -0.3551 -0.8923 0.137 Uiso 1 1 calc R . .
H2C H -0.1017 -0.3208 -0.9580 0.137 Uiso 1 1 calc R . .
C3 C -0.2637(5) -0.2335(3) -0.6824(7) 0.063(3) Uani 1 1 d . . .
H3A H -0.2298 -0.2305 -0.6496 0.095 Uiso 1 1 calc R . .
H3B H -0.2931 -0.2315 -0.6383 0.095 Uiso 1 1 calc R . .
H3C H -0.2669 -0.2105 -0.7283 0.095 Uiso 1 1 calc R . .
C4 C -0.3365(4) -0.3126(3) -0.7823(7) 0.069(3) Uani 1 1 d . . .
H4A H -0.3495 -0.2967 -0.8361 0.103 Uiso 1 1 calc R . .
H4B H -0.3617 -0.3094 -0.7313 0.103 Uiso 1 1 calc R . .
H4C H -0.3329 -0.3430 -0.7980 0.103 Uiso 1 1 calc R . .
C5 C -0.4019(4) -0.5300(3) -0.3172(7) 0.059(3) Uani 1 1 d . . .
H5A H -0.4267 -0.5340 -0.2658 0.089 Uiso 1 1 calc R . .
H5B H -0.4199 -0.5368 -0.3754 0.089 Uiso 1 1 calc R . .
H5C H -0.3897 -0.5002 -0.3185 0.089 Uiso 1 1 calc R . .
C6 C -0.3393(5) -0.6087(4) -0.1912(7) 0.073(3) Uani 1 1 d . . .
H6A H -0.3715 -0.6036 -0.1546 0.109 Uiso 1 1 calc R . .
H6B H -0.3078 -0.6032 -0.1532 0.109 Uiso 1 1 calc R . .
H6C H -0.3388 -0.6386 -0.2123 0.109 Uiso 1 1 calc R . .
C7 C -0.1769(6) -0.5315(5) -0.3971(9) 0.123(6) Uani 1 1 d . . .
H7A H -0.1457 -0.5502 -0.4016 0.184 Uiso 1 1 calc R . .
H7B H -0.1654 -0.5019 -0.3860 0.184 Uiso 1 1 calc R . .
H7C H -0.1971 -0.5328 -0.4549 0.184 Uiso 1 1 calc R . .
C8 C -0.1973(6) -0.6005(3) -0.2218(9) 0.096(4) Uani 1 1 d . . .
H8A H -0.2230 -0.6065 -0.1727 0.144 Uiso 1 1 calc R . .
H8B H -0.1626 -0.5940 -0.1945 0.144 Uiso 1 1 calc R . .
H8C H -0.1941 -0.6257 -0.2620 0.144 Uiso 1 1 calc R . .
C9 C -0.2955(6) -0.5524(3) -0.8732(9) 0.105(5) Uani 1 1 d . . .
H9A H -0.3141 -0.5382 -0.8223 0.158 Uiso 1 1 calc R . .
H9B H -0.3074 -0.5823 -0.8778 0.158 Uiso 1 1 calc R . .
H9C H -0.3034 -0.5374 -0.9311 0.158 Uiso 1 1 calc R . .
C10 C -0.1547(8) -0.5681(5) -0.9178(10) 0.134(7) Uani 1 1 d . . .
H10A H -0.1233 -0.5609 -0.8809 0.201 Uiso 1 1 calc R . .
H10B H -0.1531 -0.5529 -0.9768 0.201 Uiso 1 1 calc R . .
H10C H -0.1554 -0.5991 -0.9292 0.201 Uiso 1 1 calc R . .
C11 C -0.4987(5) -0.3264(4) -0.1699(9) 0.091(4) Uani 1 1 d . . .
H11A H -0.4979 -0.3432 -0.1128 0.136 Uiso 1 1 calc R . .
H11B H -0.5233 -0.3398 -0.2137 0.136 Uiso 1 1 calc R . .
H11C H -0.5105 -0.2971 -0.1562 0.136 Uiso 1 1 calc R . .
C12 C -0.3911(7) -0.3010(4) -0.3375(9) 0.108(5) Uani 1 1 d . . .
H12A H -0.3532 -0.3086 -0.3379 0.162 Uiso 1 1 calc R . .
H12B H -0.3948 -0.2697 -0.3378 0.162 Uiso 1 1 calc R . .
H12C H -0.4083 -0.3130 -0.3923 0.162 Uiso 1 1 calc R . .
C13 C -0.2636(5) -0.2342(3) -0.9182(6) 0.057(3) Uani 1 1 d . . .
H13 H -0.2852 -0.2160 -0.8755 0.068 Uiso 1 1 calc R . .
C14 C -0.3007(5) -0.2530(3) -0.9891(7) 0.056(3) Uani 1 1 d . . .
C15 C -0.2942(4) -0.2949(3) -1.0220(7) 0.055(3) Uani 1 1 d . . .
H15 H -0.2653 -0.3118 -1.0007 0.066 Uiso 1 1 calc R . .
C16 C -0.3297(5) -0.3119(3) -1.0859(7) 0.058(3) Uani 1 1 d . . .
H16 H -0.3221 -0.3395 -1.1102 0.069 Uiso 1 1 calc R . .
C17 C -0.3814(5) -0.2516(3) -1.0830(7) 0.061(3) Uani 1 1 d . . .
C18 C -0.4300(5) -0.2318(3) -1.1117(7) 0.068(3) Uani 1 1 d . . .
H18 H -0.4541 -0.2462 -1.1514 0.082 Uiso 1 1 calc R . .
C19 C -0.4403(5) -0.1916(4) -1.0802(9) 0.079(4) Uani 1 1 d . . .
H19 H -0.4719 -0.1779 -1.1007 0.095 Uiso 1 1 calc R . .
C20 C -0.4083(6) -0.1700(4) -1.0216(9) 0.081(4) Uani 1 1 d . . .
H20 H -0.4178 -0.1418 -1.0027 0.097 Uiso 1 1 calc R . .
C21 C -0.3599(6) -0.1891(3) -0.9872(7) 0.068(4) Uani 1 1 d . . .
H21 H -0.3378 -0.1742 -0.9448 0.082 Uiso 1 1 calc R . .
C22 C -0.3466(5) -0.2304(3) -1.0186(7) 0.060(3) Uani 1 1 d . . .
C23 C -0.2170(5) -0.2067(3) -0.9545(7) 0.071(3) Uani 1 1 d . . .
H23 H -0.2069 -0.1871 -0.9027 0.085 Uiso 1 1 calc R . .
C24 C -0.2278(5) -0.1780(3) -1.0365(7) 0.065(3) Uani 1 1 d . . .
H24A H -0.2381 -0.1491 -1.0146 0.078 Uiso 1 1 calc R . .
H24B H -0.2578 -0.1898 -1.0727 0.078 Uiso 1 1 calc R . .
C25 C -0.1769(5) -0.1743(4) -1.1002(8) 0.082(4) Uani 1 1 d . . .
H25 H -0.1810 -0.1510 -1.1470 0.098 Uiso 1 1 calc R . .
C26 C -0.1301(6) -0.1647(4) -1.0318(9) 0.093(4) Uani 1 1 d . . .
H26A H -0.0974 -0.1581 -1.0669 0.112 Uiso 1 1 calc R . .
H26B H -0.1391 -0.1395 -0.9932 0.112 Uiso 1 1 calc R . .
C27 C -0.1208(5) -0.2038(3) -0.9707(8) 0.066(3) Uani 1 1 d . . .
H27A H -0.1143 -0.1943 -0.9065 0.079 Uiso 1 1 calc R . .
H27B H -0.0889 -0.2194 -0.9923 0.079 Uiso 1 1 calc R . .
C28 C -0.1708(5) -0.2522(3) -1.0666(6) 0.065(3) Uani 1 1 d . . .
H28A H -0.2043 -0.2685 -1.0741 0.078 Uiso 1 1 calc R . .
H28B H -0.1409 -0.2726 -1.0743 0.078 Uiso 1 1 calc R . .
C29 C -0.1673(6) -0.2167(3) -1.1447(7) 0.082(4) Uani 1 1 d . . .
H29 H -0.1303 -0.2168 -1.1699 0.098 Uiso 1 1 calc R . .
C30 C -0.2045(7) -0.2273(4) -1.2213(7) 0.098(5) Uani 1 1 d . . .
H30 H -0.2415 -0.2287 -1.2089 0.118 Uiso 1 1 calc R . .
C31 C -0.1879(9) -0.2346(4) -1.3038(9) 0.143(8) Uani 1 1 d . . .
H31A H -0.1510 -0.2333 -1.3172 0.172 Uiso 1 1 calc R . .
H31B H -0.2126 -0.2413 -1.3512 0.172 Uiso 1 1 calc R . .
C32 C -0.1787(5) -0.3489(3) -0.7120(7) 0.063(3) Uani 1 1 d . . .
H32 H -0.1399 -0.3417 -0.7131 0.075 Uiso 1 1 calc R . .
C33 C -0.1856(5) -0.3954(3) -0.7448(7) 0.067(3) Uani 1 1 d . . .
C34 C -0.2264(5) -0.4083(3) -0.7994(7) 0.061(3) Uani 1 1 d . . .
H34 H -0.2505 -0.3878 -0.8238 0.073 Uiso 1 1 calc R . .
C35 C -0.2329(5) -0.4525(3) -0.8197(6) 0.061(3) Uani 1 1 d . . .
H35 H -0.2636 -0.4608 -0.8537 0.073 Uiso 1 1 calc R . .
C36 C -0.1565(5) -0.4702(4) -0.7443(8) 0.071(3) Uani 1 1 d . . .
C37 C -0.1226(5) -0.5042(4) -0.7159(12) 0.101(5) Uani 1 1 d . . .
H37 H -0.1308 -0.5331 -0.7317 0.121 Uiso 1 1 calc R . .
C38 C -0.0803(8) -0.4953(5) -0.6678(12) 0.128(6) Uani 1 1 d . . .
H38 H -0.0572 -0.5184 -0.6528 0.153 Uiso 1 1 calc R . .
C39 C -0.0659(5) -0.4530(6) -0.6355(13) 0.124(6) Uani 1 1 d . . .
H39 H -0.0359 -0.4476 -0.5974 0.149 Uiso 1 1 calc R . .
C40 C -0.1010(6) -0.4200(5) -0.6667(10) 0.098(5) Uani 1 1 d . . .
H40 H -0.0925 -0.3911 -0.6521 0.117 Uiso 1 1 calc R . .
C41 C -0.1462(5) -0.4278(3) -0.7162(8) 0.069(3) Uani 1 1 d . . .
C42 C -0.2004(5) -0.3413(3) -0.6108(7) 0.065(3) Uani 1 1 d . . .
H42 H -0.1808 -0.3151 -0.5897 0.078 Uiso 1 1 calc R . .
C43 C -0.1888(6) -0.3741(4) -0.5359(8) 0.095(5) Uani 1 1 d . . .
H43A H -0.1561 -0.3663 -0.5019 0.114 Uiso 1 1 calc R . .
H43B H -0.1841 -0.4030 -0.5631 0.114 Uiso 1 1 calc R . .
C44 C -0.2384(8) -0.3734(4) -0.4694(8) 0.108(6) Uani 1 1 d . . .
H44 H -0.2308 -0.3916 -0.4141 0.130 Uiso 1 1 calc R . .
C45 C -0.2464(7) -0.3277(4) -0.4394(7) 0.110(5) Uani 1 1 d . . .
H45A H -0.2122 -0.3149 -0.4200 0.132 Uiso 1 1 calc R . .
H45B H -0.2716 -0.3263 -0.3869 0.132 Uiso 1 1 calc R . .
C46 C -0.2699(6) -0.3030(4) -0.5262(7) 0.094(5) Uani 1 1 d . . .
H46A H -0.3089 -0.3002 -0.5198 0.113 Uiso 1 1 calc R . .
H46B H -0.2545 -0.2738 -0.5292 0.113 Uiso 1 1 calc R . .
C47 C -0.2908(6) -0.3656(3) -0.6096(7) 0.074(4) Uani 1 1 d . . .
H47A H -0.2808 -0.3854 -0.6602 0.089 Uiso 1 1 calc R . .
H47B H -0.3283 -0.3570 -0.6194 0.089 Uiso 1 1 calc R . .
C48 C -0.2863(6) -0.3897(4) -0.5163(8) 0.078(4) Uani 1 1 d . . .
H48 H -0.3179 -0.3819 -0.4779 0.094 Uiso 1 1 calc R . .
C49 C -0.2874(8) -0.4371(4) -0.5312(9) 0.114(6) Uani 1 1 d . . .
H49 H -0.2562 -0.4522 -0.5491 0.137 Uiso 1 1 calc R . .
C50 C -0.3331(8) -0.4576(5) -0.5187(18) 0.192(12) Uani 1 1 d . . .
H50A H -0.3640 -0.4421 -0.5009 0.230 Uiso 1 1 calc R . .
H50B H -0.3350 -0.4877 -0.5277 0.230 Uiso 1 1 calc R . .
C51 C -0.2684(4) -0.6137(3) -0.4256(7) 0.054(3) Uani 1 1 d . . .
H51 H -0.2387 -0.6306 -0.3976 0.064 Uiso 1 1 calc R . .
C52 C -0.2527(5) -0.6019(3) -0.5222(6) 0.060(3) Uani 1 1 d . . .
C53 C -0.2623(4) -0.5621(3) -0.5558(6) 0.057(3) Uani 1 1 d . . .
H53 H -0.2798 -0.5417 -0.5178 0.068 Uiso 1 1 calc R . .
C54 C -0.2467(4) -0.5503(3) -0.6464(7) 0.062(3) Uani 1 1 d . . .
H54 H -0.2545 -0.5220 -0.6667 0.075 Uiso 1 1 calc R . .
C55 C -0.2079(5) -0.6167(3) -0.6717(6) 0.064(3) Uani 1 1 d . . .
C56 C -0.1812(5) -0.6441(3) -0.7318(7) 0.070(3) Uani 1 1 d . . .
H56 H -0.1733 -0.6352 -0.7929 0.084 Uiso 1 1 calc R . .
C57 C -0.1665(5) -0.6836(3) -0.7021(8) 0.081(4) Uani 1 1 d . . .
H57 H -0.1489 -0.7029 -0.7429 0.098 Uiso 1 1 calc R . .
C58 C -0.1772(6) -0.6960(3) -0.6112(8) 0.081(4) Uani 1 1 d . . .
H58 H -0.1637 -0.7227 -0.5900 0.098 Uiso 1 1 calc R . .
C59 C -0.2059(5) -0.6717(3) -0.5523(7) 0.072(3) Uani 1 1 d . . .
H59 H -0.2148 -0.6820 -0.4927 0.086 Uiso 1 1 calc R . .
C60 C -0.2223(5) -0.6305(3) -0.5818(7) 0.057(3) Uani 1 1 d . . .
C61 C -0.3217(5) -0.6423(3) -0.4210(7) 0.070(4) Uani 1 1 d . . .
H61 H -0.3175 -0.6611 -0.3655 0.084 Uiso 1 1 calc R . .
C62 C -0.3322(6) -0.6732(4) -0.5028(7) 0.080(4) Uani 1 1 d . . .
H62A H -0.3130 -0.6634 -0.5584 0.096 Uiso 1 1 calc R . .
H62B H -0.3199 -0.7025 -0.4873 0.096 Uiso 1 1 calc R . .
C63 C -0.3917(6) -0.6733(4) -0.5203(8) 0.077(4) Uani 1 1 d . . .
H63 H -0.4011 -0.6962 -0.5659 0.093 Uiso 1 1 calc R . .
C64 C -0.4230(6) -0.6797(4) -0.4320(8) 0.093(4) Uani 1 1 d . . .
H64A H -0.4122 -0.7069 -0.4021 0.111 Uiso 1 1 calc R . .
H64B H -0.4615 -0.6814 -0.4461 0.111 Uiso 1 1 calc R . .
C65 C -0.4123(5) -0.6420(3) -0.3673(7) 0.069(3) Uani 1 1 d . . .
H65A H -0.4450 -0.6244 -0.3617 0.083 Uiso 1 1 calc R . .
H65B H -0.4034 -0.6531 -0.3052 0.083 Uiso 1 1 calc R . .
C66 C -0.3883(5) -0.5949(3) -0.4868(7) 0.067(3) Uani 1 1 d . . .
H66A H -0.3594 -0.5782 -0.5161 0.080 Uiso 1 1 calc R . .
H66B H -0.4172 -0.5747 -0.4710 0.080 Uiso 1 1 calc R . .
C67 C -0.4097(5) -0.6281(3) -0.5577(6) 0.062(3) Uani 1 1 d . . .
H67 H -0.4494 -0.6267 -0.5595 0.075 Uiso 1 1 calc R . .
C68 C -0.3871(5) -0.6190(4) -0.6546(7) 0.082(4) Uani 1 1 d D . .
H68 H -0.3510 -0.6257 -0.6669 0.098 Uiso 1 1 calc R . .
C69 C -0.4161(8) -0.6024(7) -0.7205(10) 0.184(10) Uani 1 1 d D . .
H69A H -0.4524 -0.5955 -0.7095 0.221 Uiso 1 1 calc R . .
H69B H -0.4009 -0.5972 -0.7795 0.221 Uiso 1 1 calc R . .
C70 C -0.2912(4) -0.5044(3) -0.1700(6) 0.047(3) Uani 1 1 d . . .
H70 H -0.3116 -0.5237 -0.1276 0.057 Uiso 1 1 calc R . .
C71 C -0.3240(5) -0.4643(3) -0.1819(6) 0.053(3) Uani 1 1 d . . .
C72 C -0.3300(4) -0.4439(3) -0.2626(6) 0.047(2) Uani 1 1 d . . .
H72 H -0.3134 -0.4550 -0.3164 0.056 Uiso 1 1 calc R . .
C73 C -0.3615(4) -0.4053(3) -0.2686(7) 0.049(3) Uani 1 1 d . . .
H73 H -0.3641 -0.3914 -0.3268 0.059 Uiso 1 1 calc R . .
C74 C -0.3849(4) -0.4100(3) -0.1184(6) 0.051(3) Uani 1 1 d . . .
C75 C -0.4121(4) -0.3920(3) -0.0422(6) 0.051(3) Uani 1 1 d . . .
H75 H -0.4312 -0.3660 -0.0506 0.061 Uiso 1 1 calc R . .
C76 C -0.4117(4) -0.4102(3) 0.0411(6) 0.051(3) Uani 1 1 d . . .
H76 H -0.4322 -0.3984 0.0900 0.061 Uiso 1 1 calc R . .
C77 C -0.3802(4) -0.4479(3) 0.0559(6) 0.052(3) Uani 1 1 d . . .
H77 H -0.3787 -0.4606 0.1154 0.063 Uiso 1 1 calc R . .
C78 C -0.3523(4) -0.4654(3) -0.0154(6) 0.046(3) Uani 1 1 d . . .
H78 H -0.3315 -0.4903 -0.0046 0.055 Uiso 1 1 calc R . .
C79 C -0.3536(4) -0.4476(3) -0.1051(6) 0.048(3) Uani 1 1 d . . .
C80 C -0.2357(4) -0.4998(3) -0.1289(6) 0.047(3) Uani 1 1 d . . .
H80 H -0.2297 -0.5258 -0.0899 0.056 Uiso 1 1 calc R . .
C81 C -0.2247(6) -0.4605(4) -0.0663(7) 0.086(4) Uani 1 1 d . . .
H81A H -0.2269 -0.4694 -0.0008 0.104 Uiso 1 1 calc R . .
H81B H -0.2521 -0.4384 -0.0774 0.104 Uiso 1 1 calc R . .
C82 C -0.1686(5) -0.4413(3) -0.0858(10) 0.092(4) Uani 1 1 d D . .
H82 H -0.1596 -0.4185 -0.0396 0.110 Uiso 1 1 calc R . .
C83 C -0.1285(5) -0.4773(4) -0.0825(9) 0.085(4) Uani 1 1 d D . .
H83A H -0.1297 -0.4917 -0.0217 0.102 Uiso 1 1 calc R . .
H83B H -0.0921 -0.4659 -0.0922 0.102 Uiso 1 1 calc R . .
C84 C -0.1429(5) -0.5088(4) -0.1590(9) 0.085(4) Uani 1 1 d . . .
H84A H -0.1149 -0.5075 -0.2071 0.102 Uiso 1 1 calc R . .
H84B H -0.1426 -0.5382 -0.1330 0.102 Uiso 1 1 calc R . .
C85 C -0.1907(4) -0.4578(3) -0.2484(8) 0.068(3) Uani 1 1 d . . .
H85A H -0.2263 -0.4489 -0.2701 0.082 Uiso 1 1 calc R . .
H85B H -0.1674 -0.4602 -0.3031 0.082 Uiso 1 1 calc R . .
C86 C -0.1685(6) -0.4225(4) -0.1850(9) 0.097(5) Uani 1 1 d . . .
H86 H -0.1315 -0.4147 -0.2040 0.116 Uiso 1 1 calc R . .
C87 C -0.2052(11) -0.3834(5) -0.1913(10) 0.165(9) Uani 1 1 d D . .
H87 H -0.2416 -0.3873 -0.1758 0.199 Uiso 1 1 calc R . .
C88 C -0.1903(13) -0.3451(5) -0.2162(11) 0.273(19) Uani 1 1 d D . .
H88A H -0.1542 -0.3399 -0.2322 0.328 Uiso 1 1 calc R . .
H88B H -0.2154 -0.3224 -0.2184 0.328 Uiso 1 1 calc R . .
O1 O -0.2405(3) -0.26786(18) -0.8653(4) 0.0560(19) Uani 1 1 d . . .
O2 O -0.2056(3) -0.3198(2) -0.7690(4) 0.0604(18) Uani 1 1 d . . .
O3 O -0.2782(3) -0.57859(17) -0.3698(4) 0.0542(17) Uani 1 1 d . . .
O4 O -0.2865(3) -0.52684(18) -0.2569(4) 0.0497(16) Uani 1 1 d . . .
N1 N -0.1689(4) -0.2339(3) -0.9728(6) 0.061(2) Uani 1 1 d . . .
N2 N -0.3725(3) -0.2929(2) -1.1150(5) 0.049(2) Uani 1 1 d . . .
N3 N -0.2568(4) -0.3272(3) -0.6140(5) 0.061(2) Uani 1 1 d . . .
N4 N -0.2003(4) -0.4822(3) -0.7956(6) 0.064(2) Uani 1 1 d . . .
N5 N -0.3679(4) -0.6143(2) -0.4010(5) 0.057(2) Uani 1 1 d . . .
N6 N -0.2225(4) -0.5761(3) -0.7033(6) 0.069(3) Uani 1 1 d . . .
N7 N -0.1953(4) -0.5014(3) -0.2037(6) 0.068(3) Uani 1 1 d . . .
N8 N -0.3859(3) -0.3887(2) -0.2003(5) 0.0416(19) Uani 1 1 d . . .
Al1 Al -0.16955(16) -0.28287(10) -0.8626(2) 0.0675(10) Uani 1 1 d . . .
Al2 Al -0.26602(15) -0.28941(9) -0.74460(19) 0.0601(9) Uani 1 1 d . . .
Al3 Al -0.33887(14) -0.56943(9) -0.30070(19) 0.0549(8) Uani 1 1 d . . .
Al4 Al -0.22202(15) -0.55065(11) -0.2952(2) 0.0690(9) Uani 1 1 d . . .
Zn1 Zn -0.21935(7) -0.55108(4) -0.85065(8) 0.0801(5) Uani 1 1 d . . .
Zn2 Zn -0.42498(5) -0.32459(4) -0.22541(8) 0.0608(4) Uani 1 1 d . . .

loop_
_atom_site_aniso_label
_atom_site_aniso_U_11
_atom_site_aniso_U_22
_atom_site_aniso_U_33
_atom_site_aniso_U_23
_atom_site_aniso_U_13
_atom_site_aniso_U_12
C1 0.115(10) 0.104(9) 0.052(7) 0.021(7) -0.014(7) -0.060(8)
C2 0.140(12) 0.072(8) 0.063(8) -0.009(7) 0.013(8) 0.003(8)
C3 0.103(9) 0.042(6) 0.045(6) -0.004(5) 0.015(6) -0.018(6)
C4 0.097(9) 0.062(7) 0.048(6) 0.008(5) 0.006(6) -0.004(6)
C5 0.074(8) 0.065(7) 0.039(6) -0.014(5) 0.005(5) -0.013(6)
C6 0.093(9) 0.079(8) 0.046(6) -0.002(6) -0.009(6) -0.031(7)
C7 0.105(11) 0.189(16) 0.075(9) -0.086(10) 0.014(8) -0.033(11)
C8 0.143(12) 0.056(7) 0.090(9) -0.026(7) -0.026(9) 0.019(7)
C9 0.188(15) 0.041(6) 0.087(9) 0.021(6) -0.059(10) 0.016(8)
C10 0.25(2) 0.086(10) 0.070(9) 0.018(8) 0.021(12) 0.037(12)
C11 0.083(9) 0.069(8) 0.120(11) -0.009(8) -0.006(8) 0.001(7)
C12 0.190(16) 0.055(7) 0.080(9) 0.010(7) 0.032(10) 0.031(9)
C13 0.101(9) 0.032(5) 0.038(6) 0.009(5) -0.009(6) -0.012(6)
C14 0.092(9) 0.028(6) 0.048(6) -0.001(5) 0.009(6) -0.014(6)
C15 0.072(8) 0.022(5) 0.071(7) -0.003(5) -0.011(6) -0.025(5)
C16 0.081(8) 0.027(5) 0.065(7) 0.003(5) -0.007(6) -0.008(6)
C17 0.100(10) 0.032(6) 0.052(7) 0.006(5) 0.002(7) -0.003(6)
C18 0.098(10) 0.050(7) 0.058(7) -0.013(6) -0.008(7) 0.008(7)
C19 0.079(9) 0.087(10) 0.072(8) -0.007(7) -0.030(7) 0.015(7)
C20 0.124(12) 0.040(7) 0.078(9) 0.020(7) 0.034(9) 0.029(8)
C21 0.128(11) 0.036(7) 0.039(6) -0.010(5) 0.022(7) -0.024(7)
C22 0.094(9) 0.042(6) 0.044(6) 0.010(5) 0.004(6) -0.011(7)
C23 0.109(10) 0.058(7) 0.045(6) -0.004(5) 0.000(7) -0.038(8)
C24 0.114(10) 0.029(5) 0.052(6) 0.010(5) -0.017(7) -0.012(6)
C25 0.114(11) 0.074(8) 0.056(7) 0.003(7) -0.001(8) -0.013(8)
C26 0.147(13) 0.069(9) 0.064(8) -0.005(7) 0.023(9) -0.026(8)
C27 0.080(8) 0.055(7) 0.062(7) -0.015(6) 0.004(6) -0.029(6)
C28 0.103(9) 0.059(7) 0.033(6) -0.004(5) 0.021(6) -0.010(6)
C29 0.143(12) 0.060(7) 0.043(7) -0.003(6) 0.002(7) -0.026(8)
C30 0.193(15) 0.079(8) 0.022(6) -0.002(6) 0.004(8) -0.042(9)
C31 0.33(3) 0.053(8) 0.051(9) 0.020(7) -0.023(12) -0.022(11)
C32 0.088(8) 0.051(6) 0.049(7) 0.010(5) 0.010(6) -0.002(6)
C33 0.118(10) 0.040(6) 0.041(6) 0.005(5) 0.026(7) 0.006(7)
C34 0.102(9) 0.042(6) 0.038(6) 0.004(5) 0.001(7) -0.001(6)
C35 0.090(9) 0.061(7) 0.031(5) -0.003(5) 0.009(6) -0.022(7)
C36 0.069(8) 0.087(9) 0.056(7) 0.015(7) -0.003(7) 0.009(7)
C37 0.073(9) 0.076(9) 0.153(14) -0.002(10) -0.019(10) -0.005(8)
C38 0.139(15) 0.074(10) 0.170(16) -0.020(10) -0.075(13) 0.028(10)
C39 0.046(9) 0.139(14) 0.187(17) -0.029(14) -0.008(10) 0.001(10)
C40 0.065(9) 0.105(11) 0.124(12) -0.037(9) -0.014(9) -0.025(9)
C41 0.096(10) 0.043(7) 0.069(8) -0.023(6) 0.012(7) 0.003(7)
C42 0.102(10) 0.054(7) 0.038(6) -0.017(5) 0.000(6) -0.002(6)
C43 0.186(16) 0.056(7) 0.043(7) 0.006(6) -0.013(8) 0.015(8)
C44 0.203(18) 0.070(9) 0.052(8) 0.030(7) 0.062(11) 0.070(11)
C45 0.218(17) 0.083(9) 0.029(6) 0.007(6) 0.009(8) 0.024(10)
C46 0.164(14) 0.072(8) 0.046(7) -0.006(6) 0.012(8) 0.039(9)
C47 0.125(11) 0.053(7) 0.044(6) 0.006(5) 0.010(7) -0.008(7)
C48 0.102(10) 0.075(9) 0.058(8) 0.027(6) 0.006(8) -0.008(8)
C49 0.201(18) 0.061(9) 0.080(9) 0.014(7) 0.058(11) -0.006(11)
C50 0.127(16) 0.058(10) 0.39(4) 0.050(16) -0.019(19) -0.003(11)
C51 0.070(7) 0.042(6) 0.049(6) 0.000(5) 0.006(6) 0.019(6)
C52 0.099(9) 0.051(6) 0.031(5) 0.010(5) -0.005(5) 0.029(6)
C53 0.083(8) 0.049(6) 0.039(6) -0.006(5) -0.004(5) 0.018(6)
C54 0.099(9) 0.041(6) 0.047(6) -0.003(5) 0.004(6) 0.007(6)
C55 0.116(10) 0.039(6) 0.039(6) 0.000(5) -0.019(6) 0.024(6)
C56 0.110(10) 0.058(7) 0.042(6) -0.007(6) 0.004(7) 0.022(7)
C57 0.144(12) 0.042(7) 0.058(8) -0.011(6) 0.009(7) 0.032(7)
C58 0.156(13) 0.028(6) 0.060(8) 0.011(6) -0.013(8) 0.012(7)
C59 0.134(11) 0.045(6) 0.037(6) 0.002(5) 0.002(7) 0.019(7)
C60 0.087(8) 0.033(5) 0.050(6) 0.000(5) -0.015(6) 0.025(6)
C61 0.127(11) 0.046(6) 0.036(6) -0.014(5) -0.022(7) 0.055(7)
C62 0.127(11) 0.064(7) 0.049(7) -0.023(6) -0.030(7) 0.017(8)
C63 0.128(12) 0.056(7) 0.048(7) -0.018(6) -0.029(7) 0.011(8)
C64 0.150(12) 0.060(7) 0.069(8) -0.021(7) -0.048(9) 0.006(8)
C65 0.100(10) 0.063(7) 0.046(6) -0.002(6) -0.027(7) -0.003(7)
C66 0.095(9) 0.049(6) 0.055(7) 0.013(6) -0.002(6) -0.004(6)
C67 0.100(9) 0.063(7) 0.023(5) -0.002(5) -0.009(6) -0.003(6)
C68 0.120(10) 0.088(9) 0.037(6) -0.011(6) -0.022(7) 0.037(8)
C69 0.193(19) 0.30(3) 0.061(10) 0.008(14) -0.017(13) 0.11(2)
C70 0.060(7) 0.041(5) 0.040(6) -0.010(4) 0.001(5) 0.018(5)
C71 0.103(9) 0.038(5) 0.018(5) 0.007(4) -0.014(5) 0.001(6)
C72 0.052(6) 0.050(6) 0.039(6) 0.001(5) -0.005(5) 0.002(5)
C73 0.078(7) 0.038(5) 0.031(6) 0.013(5) 0.002(6) 0.000(5)
C74 0.074(8) 0.040(6) 0.039(6) 0.007(5) 0.001(5) -0.023(6)
C75 0.077(8) 0.038(5) 0.037(6) 0.001(5) -0.009(5) 0.003(5)
C76 0.070(8) 0.044(6) 0.039(6) -0.003(5) 0.006(5) -0.013(5)
C77 0.068(7) 0.060(7) 0.029(6) -0.003(5) 0.007(5) 0.001(6)
C78 0.071(7) 0.030(5) 0.035(6) -0.006(4) 0.001(5) -0.017(5)
C79 0.086(8) 0.032(5) 0.026(5) -0.010(4) -0.011(5) 0.001(5)
C80 0.069(7) 0.040(5) 0.031(5) 0.010(4) -0.006(5) 0.012(5)
C81 0.146(13) 0.071(8) 0.043(6) -0.022(6) -0.006(8) 0.000(8)
C82 0.084(9) 0.063(8) 0.128(12) 0.024(8) -0.040(9) -0.029(8)
C83 0.086(9) 0.074(8) 0.096(10) -0.004(7) -0.036(8) -0.017(8)
C84 0.107(11) 0.080(9) 0.068(8) -0.011(7) -0.015(8) 0.018(8)
C85 0.068(7) 0.069(7) 0.068(8) 0.022(6) -0.001(6) -0.009(6)
C86 0.142(13) 0.059(8) 0.089(10) 0.033(7) -0.038(9) -0.048(9)
C87 0.35(3) 0.069(10) 0.082(11) 0.006(8) -0.012(15) -0.029(15)
C88 0.64(6) 0.103(14) 0.077(12) 0.024(11) -0.13(2) -0.06(2)
O1 0.095(5) 0.040(4) 0.033(4) -0.005(3) 0.009(4) -0.023(4)
O2 0.090(5) 0.056(4) 0.036(3) 0.009(3) -0.004(4) -0.010(4)
O3 0.089(5) 0.035(3) 0.038(3) -0.008(3) -0.006(4) 0.009(4)
O4 0.074(5) 0.047(3) 0.028(3) -0.005(3) -0.002(3) 0.003(3)
N1 0.088(7) 0.047(5) 0.048(5) -0.004(4) 0.004(5) -0.037(5)
N2 0.055(6) 0.038(5) 0.055(5) 0.000(4) -0.013(4) -0.004(4)
N3 0.101(7) 0.045(5) 0.036(5) -0.009(4) 0.006(5) 0.002(5)
N4 0.078(7) 0.058(6) 0.057(6) -0.004(5) 0.007(5) 0.009(5)
N5 0.091(7) 0.042(5) 0.040(5) -0.002(4) -0.008(5) 0.001(5)
N6 0.101(7) 0.058(5) 0.047(5) -0.004(5) -0.010(5) 0.012(5)
N7 0.079(7) 0.085(7) 0.041(5) 0.004(5) -0.011(5) 0.002(5)
N8 0.056(5) 0.050(5) 0.019(4) -0.009(4) 0.002(4) -0.007(4)
Al1 0.101(3) 0.058(2) 0.0438(19) 0.0024(16) 0.0064(19) -0.0231(19)
Al2 0.103(3) 0.0363(15) 0.0413(17) -0.0001(13) 0.0081(17) -0.0146(17)
Al3 0.089(2) 0.0411(16) 0.0345(16) 0.0018(13) -0.0057(16) -0.0002(16)
Al4 0.082(2) 0.076(2) 0.0491(19) -0.0195(17) -0.0086(18) 0.011(2)
Zn1 0.1497(15) 0.0456(7) 0.0449(7) 0.0011(6) 0.0017(9) 0.0106(9)
Zn2 0.0856(9) 0.0474(7) 0.0494(7) 0.0026(6) -0.0104(7) 0.0044(7)

loop_
_atom_type_symbol
_atom_type_description
_atom_type_scat_dispersion_real
_atom_type_scat_dispersion_imag
_atom_type_scat_source
C C 0.0033 0.0016 'International Tables Vol C Tables 4.2.6.8 and 6.1.1.4'
H H 0.0000 0.0000 'International Tables Vol C Tables 4.2.6.8 and 6.1.1.4'
O O 0.0106 0.0060 'International Tables Vol C Tables 4.2.6.8 and 6.1.1.4'
N N 0.0061 0.0033 'International Tables Vol C Tables 4.2.6.8 and 6.1.1.4'
Al Al 0.0645 0.0514 'International Tables Vol C Tables 4.2.6.8 and 6.1.1.4'
Zn Zn 0.2839 1.4301 'International Tables Vol C Tables 4.2.6.8 and 6.1.1.4'

loop_
_geom_angle_atom_site_label_1
_geom_angle_atom_site_label_2
_geom_angle_atom_site_label_3
_geom_angle
_geom_angle_site_symmetry_1
_geom_angle_site_symmetry_3
_geom_angle_publ_flag
Al1 C1 H1A 109.5 . . ?
Al1 C1 H1B 109.5 . . ?
H1A C1 H1B 109.5 . . ?
Al1 C1 H1C 109.5 . . ?
H1A C1 H1C 109.5 . . ?
H1B C1 H1C 109.5 . . ?
Al1 C2 H2A 109.5 . . ?
Al1 C2 H2B 109.5 . . ?
H2A C2 H2B 109.5 . . ?
Al1 C2 H2C 109.5 . . ?
H2A C2 H2C 109.5 . . ?
H2B C2 H2C 109.5 . . ?
Al2 C3 H3A 109.5 . . ?
Al2 C3 H3B 109.5 . . ?
H3A C3 H3B 109.5 . . ?
Al2 C3 H3C 109.5 . . ?
H3A C3 H3C 109.5 . . ?
H3B C3 H3C 109.5 . . ?
Al2 C4 H4A 109.5 . . ?
Al2 C4 H4B 109.5 . . ?
H4A C4 H4B 109.5 . . ?
Al2 C4 H4C 109.5 . . ?
H4A C4 H4C 109.5 . . ?
H4B C4 H4C 109.5 . . ?
Al3 C5 H5A 109.5 . . ?
Al3 C5 H5B 109.5 . . ?
H5A C5 H5B 109.5 . . ?
Al3 C5 H5C 109.5 . . ?
H5A C5 H5C 109.5 . . ?
H5B C5 H5C 109.5 . . ?
Al3 C6 H6A 109.5 . . ?
Al3 C6 H6B 109.5 . . ?
H6A C6 H6B 109.5 . . ?
Al3 C6 H6C 109.5 . . ?
H6A C6 H6C 109.5 . . ?
H6B C6 H6C 109.5 . . ?
Al4 C7 H7A 109.5 . . ?
Al4 C7 H7B 109.5 . . ?
H7A C7 H7B 109.5 . . ?
Al4 C7 H7C 109.5 . . ?
H7A C7 H7C 109.5 . . ?
H7B C7 H7C 109.5 . . ?
Al4 C8 H8A 109.5 . . ?
Al4 C8 H8B 109.5 . . ?
H8A C8 H8B 109.5 . . ?
Al4 C8 H8C 109.5 . . ?
H8A C8 H8C 109.5 . . ?
H8B C8 H8C 109.5 . . ?
Zn1 C9 H9A 109.5 . . ?
Zn1 C9 H9B 109.5 . . ?
H9A C9 H9B 109.5 . . ?
Zn1 C9 H9C 109.5 . . ?
H9A C9 H9C 109.5 . . ?
H9B C9 H9C 109.5 . . ?
Zn1 C10 H10A 109.5 . . ?
Zn1 C10 H10B 109.5 . . ?
H10A C10 H10B 109.5 . . ?
Zn1 C10 H10C 109.5 . . ?
H10A C10 H10C 109.5 . . ?
H10B C10 H10C 109.5 . . ?
Zn2 C11 H11A 109.5 . . ?
Zn2 C11 H11B 109.5 . . ?
H11A C11 H11B 109.5 . . ?
Zn2 C11 H11C 109.5 . . ?
H11A C11 H11C 109.5 . . ?
H11B C11 H11C 109.5 . . ?
Zn2 C12 H12A 109.5 . . ?
Zn2 C12 H12B 109.5 . . ?
H12A C12 H12B 109.5 . . ?
Zn2 C12 H12C 109.5 . . ?
H12A C12 H12C 109.5 . . ?
H12B C12 H12C 109.5 . . ?
O1 C13 C14 109.6(7) . . ?
O1 C13 C23 106.4(9) . . ?
C14 C13 C23 116.9(8) . . ?
O1 C13 H13 107.9 . . ?
C14 C13 H13 107.9 . . ?
C23 C13 H13 107.9 . . ?
C15 C14 C22 117.1(10) . . ?
C15 C14 C13 121.5(10) . . ?
C22 C14 C13 121.2(9) . . ?
C16 C15 C14 120.4(10) . . ?
C16 C15 H15 119.8 . . ?
C14 C15 H15 119.8 . . ?
N2 C16 C15 125.1(9) . . ?
N2 C16 H16 117.5 . . ?
C15 C16 H16 117.5 . . ?
N2 C17 C18 116.1(10) . . ?
N2 C17 C22 123.0(10) . . ?
C18 C17 C22 120.7(10) . . ?
C19 C18 C17 117.6(11) . . ?
C19 C18 H18 121.2 . . ?
C17 C18 H18 121.2 . . ?
C20 C19 C18 124.0(12) . . ?
C20 C19 H19 118.0 . . ?
C18 C19 H19 118.0 . . ?
C19 C20 C21 120.9(11) . . ?
C19 C20 H20 119.6 . . ?
C21 C20 H20 119.6 . . ?
C22 C21 C20 117.9(11) . . ?
C22 C21 H21 121.1 . . ?
C20 C21 H21 121.1 . . ?
C21 C22 C14 123.4(11) . . ?
C21 C22 C17 118.9(11) . . ?
C14 C22 C17 117.6(10) . . ?
N1 C23 C24 109.9(9) . . ?
N1 C23 C13 111.0(8) . . ?
C24 C23 C13 117.3(10) . . ?
N1 C23 H23 105.9 . . ?
C24 C23 H23 105.9 . . ?
C13 C23 H23 105.9 . . ?
C23 C24 C25 110.8(10) . . ?
C23 C24 H24A 109.5 . . ?
C25 C24 H24A 109.5 . . ?
C23 C24 H24B 109.5 . . ?
C25 C24 H24B 109.5 . . ?
H24A C24 H24B 108.1 . . ?
C29 C25 C26 108.7(11) . . ?
C29 C25 C24 108.7(10) . . ?
C26 C25 C24 104.6(9) . . ?
C29 C25 H25 111.5 . . ?
C26 C25 H25 111.5 . . ?
C24 C25 H25 111.5 . . ?
C27 C26 C25 109.3(10) . . ?
C27 C26 H26A 109.8 . . ?
C25 C26 H26A 109.8 . . ?
C27 C26 H26B 109.8 . . ?
C25 C26 H26B 109.8 . . ?
H26A C26 H26B 108.3 . . ?
C26 C27 N1 110.9(10) . . ?
C26 C27 H27A 109.5 . . ?
N1 C27 H27A 109.5 . . ?
C26 C27 H27B 109.5 . . ?
N1 C27 H27B 109.5 . . ?
H27A C27 H27B 108.0 . . ?
N1 C28 C29 112.7(8) . . ?
N1 C28 H28A 109.0 . . ?
C29 C28 H28A 109.0 . . ?
N1 C28 H28B 109.0 . . ?
C29 C28 H28B 109.0 . . ?
H28A C28 H28B 107.8 . . ?
C30 C29 C25 114.7(12) . . ?
C30 C29 C28 110.1(9) . . ?
C25 C29 C28 107.5(9) . . ?
C30 C29 H29 108.1 . . ?
C25 C29 H29 108.1 . . ?
C28 C29 H29 108.1 . . ?
C31 C30 C29 122.0(17) . . ?
C31 C30 H30 119.0 . . ?
C29 C30 H30 119.0 . . ?
C30 C31 H31A 120.0 . . ?
C30 C31 H31B 120.0 . . ?
H31A C31 H31B 120.0 . . ?
O2 C32 C33 111.9(9) . . ?
O2 C32 C42 106.5(8) . . ?
C33 C32 C42 112.9(8) . . ?
O2 C32 H32 108.4 . . ?
C33 C32 H32 108.4 . . ?
C42 C32 H32 108.4 . . ?
C34 C33 C41 118.1(10) . . ?
C34 C33 C32 123.0(10) . . ?
C41 C33 C32 118.8(11) . . ?
C33 C34 C35 119.7(11) . . ?
C33 C34 H34 120.2 . . ?
C35 C34 H34 120.2 . . ?
N4 C35 C34 124.7(11) . . ?
N4 C35 H35 117.6 . . ?
C34 C35 H35 117.6 . . ?
N4 C36 C41 123.8(11) . . ?
N4 C36 C37 115.7(12) . . ?
C41 C36 C37 120.5(12) . . ?
C38 C37 C36 119.1(13) . . ?
C38 C37 H37 120.5 . . ?
C36 C37 H37 120.5 . . ?
C37 C38 C39 125.0(14) . . ?
C37 C38 H38 117.5 . . ?
C39 C38 H38 117.5 . . ?
C40 C39 C38 113.5(14) . . ?
C40 C39 H39 123.2 . . ?
C38 C39 H39 123.2 . . ?
C41 C40 C39 123.5(13) . . ?
C41 C40 H40 118.2 . . ?
C39 C40 H40 118.2 . . ?
C40 C41 C36 118.1(12) . . ?
C40 C41 C33 125.9(11) . . ?
C36 C41 C33 116.0(11) . . ?
N3 C42 C43 113.8(10) . . ?
N3 C42 C32 110.1(8) . . ?
C43 C42 C32 119.7(9) . . ?
N3 C42 H42 103.7 . . ?
C43 C42 H42 103.7 . . ?
C32 C42 H42 103.7 . . ?
C42 C43 C44 106.1(10) . . ?
C42 C43 H43A 110.5 . . ?
C44 C43 H43A 110.5 . . ?
C42 C43 H43B 110.5 . . ?
C44 C43 H43B 110.5 . . ?
H43A C43 H43B 108.7 . . ?
C48 C44 C45 110.6(13) . . ?
C48 C44 C43 111.1(11) . . ?
C45 C44 C43 107.2(12) . . ?
C48 C44 H44 109.3 . . ?
C45 C44 H44 109.3 . . ?
C43 C44 H44 109.3 . . ?
C44 C45 C46 106.2(10) . . ?
C44 C45 H45A 110.5 . . ?
C46 C45 H45A 110.5 . . ?
C44 C45 H45B 110.5 . . ?
C46 C45 H45B 110.5 . . ?
H45A C45 H45B 108.7 . . ?
N3 C46 C45 110.1(9) . . ?
N3 C46 H46A 109.6 . . ?
C45 C46 H46A 109.6 . . ?
N3 C46 H46B 109.6 . . ?
C45 C46 H46B 109.6 . . ?
H46A C46 H46B 108.2 . . ?
N3 C47 C48 112.8(10) . . ?
N3 C47 H47A 109.0 . . ?
C48 C47 H47A 109.0 . . ?
N3 C47 H47B 109.0 . . ?
C48 C47 H47B 109.0 . . ?
H47A C47 H47B 107.8 . . ?
C44 C48 C49 115.0(13) . . ?
C44 C48 C47 107.2(10) . . ?
C49 C48 C47 110.6(11) . . ?
C44 C48 H48 107.9 . . ?
C49 C48 H48 107.9 . . ?
C47 C48 H48 107.9 . . ?
C50 C49 C48 118.1(16) . . ?
C50 C49 H49 121.0 . . ?
C48 C49 H49 121.0 . . ?
C49 C50 H50A 120.0 . . ?
C49 C50 H50B 120.0 . . ?
H50A C50 H50B 120.0 . . ?
O3 C51 C52 113.5(8) . . ?
O3 C51 C61 105.5(8) . . ?
C52 C51 C61 113.2(9) . . ?
O3 C51 H51 108.2 . . ?
C52 C51 H51 108.2 . . ?
C61 C51 H51 108.2 . . ?
C53 C52 C60 116.2(9) . . ?
C53 C52 C51 120.9(9) . . ?
C60 C52 C51 122.7(8) . . ?
C52 C53 C54 121.5(9) . . ?
C52 C53 H53 119.3 . . ?
C54 C53 H53 119.3 . . ?
N6 C54 C53 123.7(9) . . ?
N6 C54 H54 118.2 . . ?
C53 C54 H54 118.2 . . ?
N6 C55 C56 118.5(9) . . ?
N6 C55 C60 120.7(9) . . ?
C56 C55 C60 120.7(9) . . ?
C57 C56 C55 119.4(10) . . ?
C57 C56 H56 120.3 . . ?
C55 C56 H56 120.3 . . ?
C56 C57 C58 119.7(10) . . ?
C56 C57 H57 120.1 . . ?
C58 C57 H57 120.1 . . ?
C59 C58 C57 122.9(10) . . ?
C59 C58 H58 118.5 . . ?
C57 C58 H58 118.5 . . ?
C58 C59 C60 118.3(9) . . ?
C58 C59 H59 120.8 . . ?
C60 C59 H59 120.8 . . ?
C59 C60 C55 118.6(9) . . ?
C59 C60 C52 122.0(9) . . ?
C55 C60 C52 119.4(8) . . ?
N5 C61 C62 112.5(9) . . ?
N5 C61 C51 109.5(8) . . ?
C62 C61 C51 117.0(10) . . ?
N5 C61 H61 105.6 . . ?
C62 C61 H61 105.6 . . ?
C51 C61 H61 105.6 . . ?
C63 C62 C61 107.3(10) . . ?
C63 C62 H62A 110.3 . . ?
C61 C62 H62A 110.3 . . ?
C63 C62 H62B 110.3 . . ?
C61 C62 H62B 110.3 . . ?
H62A C62 H62B 108.5 . . ?
C64 C63 C62 111.7(10) . . ?
C64 C63 C67 105.0(10) . . ?
C62 C63 C67 109.8(11) . . ?
C64 C63 H63 110.1 . . ?
C62 C63 H63 110.1 . . ?
C67 C63 H63 110.1 . . ?
C63 C64 C65 109.1(11) . . ?
C63 C64 H64A 109.9 . . ?
C65 C64 H64A 109.9 . . ?
C63 C64 H64B 109.9 . . ?
C65 C64 H64B 109.9 . . ?
H64A C64 H64B 108.3 . . ?
N5 C65 C64 112.0(10) . . ?
N5 C65 H65A 109.2 . . ?
C64 C65 H65A 109.2 . . ?
N5 C65 H65B 109.2 . . ?
C64 C65 H65B 109.2 . . ?
H65A C65 H65B 107.9 . . ?
N5 C66 C67 113.9(8) . . ?
N5 C66 H66A 108.8 . . ?
C67 C66 H66A 108.8 . . ?
N5 C66 H66B 108.8 . . ?
C67 C66 H66B 108.8 . . ?
H66A C66 H66B 107.7 . . ?
C68 C67 C66 110.7(9) . . ?
C68 C67 C63 111.8(9) . . ?
C66 C67 C63 105.6(8) . . ?
C68 C67 H67 109.5 . . ?
C66 C67 H67 109.5 . . ?
C63 C67 H67 109.5 . . ?
C69 C68 C67 122.3(14) . . ?
C69 C68 H68 118.9 . . ?
C67 C68 H68 118.9 . . ?
C68 C69 H69A 120.0 . . ?
C68 C69 H69B 120.0 . . ?
H69A C69 H69B 120.0 . . ?
O4 C70 C71 110.2(7) . . ?
O4 C70 C80 108.2(7) . . ?
C71 C70 C80 117.8(8) . . ?
O4 C70 H70 106.7 . . ?
C71 C70 H70 106.7 . . ?
C80 C70 H70 106.7 . . ?
C72 C71 C79 116.5(9) . . ?
C72 C71 C70 123.7(9) . . ?
C79 C71 C70 119.7(7) . . ?
C71 C72 C73 120.7(9) . . ?
C71 C72 H72 119.7 . . ?
C73 C72 H72 119.7 . . ?
N8 C73 C72 123.7(9) . . ?
N8 C73 H73 118.2 . . ?
C72 C73 H73 118.2 . . ?
N8 C74 C75 118.6(9) . . ?
N8 C74 C79 121.9(9) . . ?
C75 C74 C79 119.2(8) . . ?
C76 C75 C74 122.3(9) . . ?
C76 C75 H75 118.9 . . ?
C74 C75 H75 118.9 . . ?
C75 C76 C77 119.2(9) . . ?
C75 C76 H76 120.4 . . ?
C77 C76 H76 120.4 . . ?
C78 C77 C76 120.0(9) . . ?
C78 C77 H77 120.0 . . ?
C76 C77 H77 120.0 . . ?
C77 C78 C79 121.8(9) . . ?
C77 C78 H78 119.1 . . ?
C79 C78 H78 119.1 . . ?
C78 C79 C74 117.4(9) . . ?
C78 C79 C71 123.9(9) . . ?
C74 C79 C71 118.7(8) . . ?
N7 C80 C70 109.7(7) . . ?
N7 C80 C81 109.5(9) . . ?
C70 C80 C81 117.9(9) . . ?
N7 C80 H80 106.4 . . ?
C70 C80 H80 106.4 . . ?
C81 C80 H80 106.4 . . ?
C80 C81 C82 111.1(10) . . ?
C80 C81 H81A 109.4 . . ?
C82 C81 H81A 109.4 . . ?
C80 C81 H81B 109.4 . . ?
C82 C81 H81B 109.4 . . ?
H81A C81 H81B 108.0 . . ?
C83 C82 C86 108.0(12) . . ?
C83 C82 C81 108.2(9) . . ?
C86 C82 C81 108.3(10) . . ?
C83 C82 H82 110.8 . . ?
C86 C82 H82 110.8 . . ?
C81 C82 H82 110.8 . . ?
C82 C83 C84 107.3(10) . . ?
C82 C83 H83A 110.3 . . ?
C84 C83 H83A 110.3 . . ?
C82 C83 H83B 110.3 . . ?
C84 C83 H83B 110.3 . . ?
H83A C83 H83B 108.5 . . ?
N7 C84 C83 115.3(9) . . ?
N7 C84 H84A 108.5 . . ?
C83 C84 H84A 108.5 . . ?
N7 C84 H84B 108.5 . . ?
C83 C84 H84B 108.5 . . ?
H84A C84 H84B 107.5 . . ?
N7 C85 C86 114.5(9) . . ?
N7 C85 H85A 108.6 . . ?
C86 C85 H85A 108.6 . . ?
N7 C85 H85B 108.6 . . ?
C86 C85 H85B 108.6 . . ?
H85A C85 H85B 107.6 . . ?
C87 C86 C85 108.3(11) . . ?
C87 C86 C82 110.7(12) . . ?
C85 C86 C82 106.6(9) . . ?
C87 C86 H86 110.4 . . ?
C85 C86 H86 110.4 . . ?
C82 C86 H86 110.4 . . ?
C88 C87 C86 125(2) . . ?
C88 C87 H87 117.6 . . ?
C86 C87 H87 117.6 . . ?
C87 C88 H88A 120.0 . . ?
C87 C88 H88B 120.0 . . ?
H88A C88 H88B 120.0 . . ?
C13 O1 Al1 126.4(6) . . ?
C13 O1 Al2 126.4(6) . . ?
Al1 O1 Al2 102.0(3) . . ?
C32 O2 Al2 128.6(6) . . ?
C32 O2 Al1 123.7(6) . . ?
Al2 O2 Al1 102.1(3) . . ?
C51 O3 Al3 125.9(6) . . ?
C51 O3 Al4 122.8(6) . . ?
Al3 O3 Al4 103.0(3) . . ?
C70 O4 Al4 121.4(6) . . ?
C70 O4 Al3 123.4(6) . . ?
Al4 O4 Al3 102.5(3) . . ?
C28 N1 C23 110.9(9) . . ?
C28 N1 C27 106.3(8) . . ?
C23 N1 C27 106.6(8) . . ?
C28 N1 Al1 113.6(6) . . ?
C23 N1 Al1 104.8(6) . . ?
C27 N1 Al1 114.5(7) . . ?
C16 N2 C17 116.6(9) . . ?
C16 N2 Zn2 120.4(6) . 1_554 ?
C17 N2 Zn2 122.7(7) . 1_554 ?
C47 N3 C42 108.2(8) . . ?
C47 N3 C46 104.0(9) . . ?
C42 N3 C46 109.1(9) . . ?
C47 N3 Al2 113.8(6) . . ?
C42 N3 Al2 106.2(6) . . ?
C46 N3 Al2 115.2(6) . . ?
C35 N4 C36 117.5(10) . . ?
C35 N4 Zn1 115.9(8) . . ?
C36 N4 Zn1 126.5(8) . . ?
C66 N5 C61 110.4(8) . . ?
C66 N5 C65 104.6(8) . . ?
C61 N5 C65 108.1(8) . . ?
C66 N5 Al3 115.0(6) . . ?
C61 N5 Al3 104.5(6) . . ?
C65 N5 Al3 114.1(6) . . ?
C54 N6 C55 118.3(9) . . ?
C54 N6 Zn1 113.5(7) . . ?
C55 N6 Zn1 127.6(7) . . ?
C80 N7 C84 107.0(8) . . ?
C80 N7 C85 109.5(8) . . ?
C84 N7 C85 105.0(9) . . ?
C80 N7 Al4 105.3(6) . . ?
C84 N7 Al4 115.9(7) . . ?
C85 N7 Al4 113.8(6) . . ?
C73 N8 C74 118.2(8) . . ?
C73 N8 Zn2 116.3(6) . . ?
C74 N8 Zn2 125.5(6) . . ?
O1 Al1 C2 126.0(5) . . ?
O1 Al1 O2 73.8(3) . . ?
C2 Al1 O2 96.5(4) . . ?
O1 Al1 C1 116.3(5) . . ?
C2 Al1 C1 117.5(6) . . ?
O2 Al1 C1 96.0(4) . . ?
O1 Al1 N1 79.4(3) . . ?
C2 Al1 N1 98.0(4) . . ?
O2 Al1 N1 153.3(4) . . ?
C1 Al1 N1 97.1(4) . . ?
O1 Al1 Al2 40.6(2) . . ?
C2 Al1 Al2 126.2(4) . . ?
O2 Al1 Al2 36.9(2) . . ?
C1 Al1 Al2 97.3(4) . . ?
N1 Al1 Al2 118.0(3) . . ?
O2 Al2 C3 121.6(4) . . ?
O2 Al2 O1 74.7(3) . . ?
C3 Al2 O1 95.4(3) . . ?
O2 Al2 C4 120.0(4) . . ?
C3 Al2 C4 118.4(5) . . ?
O1 Al2 C4 99.7(4) . . ?
O2 Al2 N3 78.8(3) . . ?
C3 Al2 N3 94.3(4) . . ?
O1 Al2 N3 153.0(4) . . ?
C4 Al2 N3 97.7(4) . . ?
O2 Al2 Al1 41.0(2) . . ?
C3 Al2 Al1 100.3(3) . . ?
O1 Al2 Al1 37.4(2) . . ?
C4 Al2 Al1 126.4(3) . . ?
N3 Al2 Al1 116.0(3) . . ?
O3 Al3 O4 74.2(3) . . ?
O3 Al3 C6 109.8(4) . . ?
O4 Al3 C6 99.2(4) . . ?
O3 Al3 C5 132.7(4) . . ?
O4 Al3 C5 98.8(4) . . ?
C6 Al3 C5 117.5(5) . . ?
O3 Al3 N5 79.2(3) . . ?
O4 Al3 N5 152.0(3) . . ?
C6 Al3 N5 97.8(4) . . ?
C5 Al3 N5 92.8(4) . . ?
O3 Al3 Al4 40.1(2) . . ?
O4 Al3 Al4 37.5(2) . . ?
C6 Al3 Al4 95.9(4) . . ?
C5 Al3 Al4 130.9(3) . . ?
N5 Al3 Al4 118.6(3) . . ?
O4 Al4 C7 127.4(6) . . ?
O4 Al4 O3 73.6(3) . . ?
C7 Al4 O3 97.8(4) . . ?
O4 Al4 C8 115.1(5) . . ?
C7 Al4 C8 117.6(7) . . ?
O3 Al4 C8 99.9(4) . . ?
O4 Al4 N7 78.6(3) . . ?
C7 Al4 N7 93.9(5) . . ?
O3 Al4 N7 151.5(4) . . ?
C8 Al4 N7 97.5(4) . . ?
O4 Al4 Al3 40.0(2) . . ?
C7 Al4 Al3 127.4(5) . . ?
O3 Al4 Al3 36.9(2) . . ?
C8 Al4 Al3 99.7(4) . . ?
N7 Al4 Al3 117.7(3) . . ?
C9 Zn1 C10 136.5(7) . . ?
C9 Zn1 N6 96.7(5) . . ?
C10 Zn1 N6 113.6(5) . . ?
C9 Zn1 N4 106.2(4) . . ?
C10 Zn1 N4 104.3(5) . . ?
N6 Zn1 N4 90.1(3) . . ?
C12 Zn2 C11 137.2(6) . . ?
C12 Zn2 N8 105.9(4) . . ?
C11 Zn2 N8 108.0(4) . . ?
C12 Zn2 N2 99.5(5) . 1_556 ?
C11 Zn2 N2 105.1(4) . 1_556 ?
N8 Zn2 N2 91.1(3) . 1_556 ?

loop_
_geom_bond_atom_site_label_1
_geom_bond_atom_site_label_2
_geom_bond_distance
_geom_bond_site_symmetry_2
_geom_bond_publ_flag
C1 Al1 2.007(11) . ?
C1 H1A 0.9800 . ?
C1 H1B 0.9800 . ?
C1 H1C 0.9800 . ?
C2 Al1 1.990(12) . ?
C2 H2A 0.9800 . ?
C2 H2B 0.9800 . ?
C2 H2C 0.9800 . ?
C3 Al2 1.964(9) . ?
C3 H3A 0.9800 . ?
C3 H3B 0.9800 . ?
C3 H3C 0.9800 . ?
C4 Al2 1.989(11) . ?
C4 H4A 0.9800 . ?
C4 H4B 0.9800 . ?
C4 H4C 0.9800 . ?
C5 Al3 2.019(11) . ?
C5 H5A 0.9800 . ?
C5 H5B 0.9800 . ?
C5 H5C 0.9800 . ?
C6 Al3 2.005(11) . ?
C6 H6A 0.9800 . ?
C6 H6B 0.9800 . ?
C6 H6C 0.9800 . ?
C7 Al4 1.956(14) . ?
C7 H7A 0.9800 . ?
C7 H7B 0.9800 . ?
C7 H7C 0.9800 . ?
C8 Al4 1.983(12) . ?
C8 H8A 0.9800 . ?
C8 H8B 0.9800 . ?
C8 H8C 0.9800 . ?
C9 Zn1 1.943(15) . ?
C9 H9A 0.9800 . ?
C9 H9B 0.9800 . ?
C9 H9C 0.9800 . ?
C10 Zn1 1.969(16) . ?
C10 H10A 0.9800 . ?
C10 H10B 0.9800 . ?
C10 H10C 0.9800 . ?
C11 Zn2 2.021(12) . ?
C11 H11A 0.9800 . ?
C11 H11B 0.9800 . ?
C11 H11C 0.9800 . ?
C12 Zn2 1.977(13) . ?
C12 H12A 0.9800 . ?
C12 H12B 0.9800 . ?
C12 H12C 0.9800 . ?
C13 O1 1.422(11) . ?
C13 C14 1.505(14) . ?
C13 C23 1.546(14) . ?
C13 H13 1.0000 . ?
C14 C15 1.399(13) . ?
C14 C22 1.417(15) . ?
C15 C16 1.393(14) . ?
C15 H15 0.9500 . ?
C16 N2 1.297(12) . ?
C16 H16 0.9500 . ?
C17 N2 1.386(12) . ?
C17 C18 1.431(16) . ?
C17 C22 1.440(15) . ?
C18 C19 1.356(15) . ?
C18 H18 0.9500 . ?
C19 C20 1.350(16) . ?
C19 H19 0.9500 . ?
C20 C21 1.443(17) . ?
C20 H20 0.9500 . ?
C21 C22 1.407(14) . ?
C21 H21 0.9500 . ?
C23 N1 1.501(15) . ?
C23 C24 1.512(13) . ?
C23 H23 1.0000 . ?
C24 C25 1.582(16) . ?
C24 H24A 0.9900 . ?
C24 H24B 0.9900 . ?
C25 C29 1.490(16) . ?
C25 C26 1.568(17) . ?
C25 H25 1.0000 . ?
C26 C27 1.525(16) . ?
C26 H26A 0.9900 . ?
C26 H26B 0.9900 . ?
C27 N1 1.530(12) . ?
C27 H27A 0.9900 . ?
C27 H27B 0.9900 . ?
C28 N1 1.475(12) . ?
C28 C29 1.584(14) . ?
C28 H28A 0.9900 . ?
C28 H28B 0.9900 . ?
C29 C30 1.488(17) . ?
C29 H29 1.0000 . ?
C30 C31 1.287(18) . ?
C30 H30 0.9500 . ?
C31 H31A 0.9500 . ?
C31 H31B 0.9500 . ?
C32 O2 1.400(12) . ?
C32 C33 1.536(14) . ?
C32 C42 1.583(14) . ?
C32 H32 1.0000 . ?
C33 C34 1.355(15) . ?
C33 C41 1.473(16) . ?
C34 C35 1.419(14) . ?
C34 H34 0.9500 . ?
C35 N4 1.285(13) . ?
C35 H35 0.9500 . ?
C36 N4 1.381(14) . ?
C36 C41 1.409(15) . ?
C36 C37 1.420(16) . ?
C37 C38 1.302(18) . ?
C37 H37 0.9500 . ?
C38 C39 1.45(2) . ?
C38 H38 0.9500 . ?
C39 C40 1.43(2) . ?
C39 H39 0.9500 . ?
C40 C41 1.366(16) . ?
C40 H40 0.9500 . ?
C42 N3 1.487(14) . ?
C42 C43 1.519(15) . ?
C42 H42 1.0000 . ?
C43 C44 1.576(18) . ?
C43 H43A 0.9900 . ?
C43 H43B 0.9900 . ?
C44 C48 1.47(2) . ?
C44 C45 1.502(16) . ?
C44 H44 1.0000 . ?
C45 C46 1.589(16) . ?
C45 H45A 0.9900 . ?
C45 H45B 0.9900 . ?
C46 N3 1.515(13) . ?
C46 H46A 0.9900 . ?
C46 H46B 0.9900 . ?
C47 N3 1.473(13) . ?
C47 C48 1.551(14) . ?
C47 H47A 0.9900 . ?
C47 H47B 0.9900 . ?
C48 C49 1.493(17) . ?
C48 H48 1.0000 . ?
C49 C50 1.33(2) . ?
C49 H49 0.9500 . ?
C50 H50A 0.9500 . ?
C50 H50B 0.9500 . ?
C51 O3 1.383(10) . ?
C51 C52 1.501(13) . ?
C51 C61 1.611(16) . ?
C51 H51 1.0000 . ?
C52 C53 1.352(13) . ?
C52 C60 1.458(14) . ?
C53 C54 1.419(14) . ?
C53 H53 0.9500 . ?
C54 N6 1.304(12) . ?
C54 H54 0.9500 . ?
C55 N6 1.393(12) . ?
C55 C56 1.393(14) . ?
C55 C60 1.420(14) . ?
C56 C57 1.357(14) . ?
C56 H56 0.9500 . ?
C57 C58 1.399(15) . ?
C57 H57 0.9500 . ?
C58 C59 1.350(15) . ?
C58 H58 0.9500 . ?
C59 C60 1.414(13) . ?
C59 H59 0.9500 . ?
C61 N5 1.481(13) . ?
C61 C62 1.550(13) . ?
C61 H61 1.0000 . ?
C62 C63 1.518(17) . ?
C62 H62A 0.9900 . ?
C62 H62B 0.9900 . ?
C63 C64 1.515(17) . ?
C63 C67 1.576(15) . ?
C63 H63 1.0000 . ?
C64 C65 1.528(14) . ?
C64 H64A 0.9900 . ?
C64 H64B 0.9900 . ?
C65 N5 1.494(14) . ?
C65 H65A 0.9900 . ?
C65 H65B 0.9900 . ?
C66 N5 1.476(12) . ?
C66 C67 1.553(14) . ?
C66 H66A 0.9900 . ?
C66 H66B 0.9900 . ?
C67 C68 1.541(15) . ?
C67 H67 1.0000 . ?
C68 C69 1.31(2) . ?
C68 H68 0.9500 . ?
C69 H69A 0.9500 . ?
C69 H69B 0.9500 . ?
C70 O4 1.446(10) . ?
C70 C71 1.508(13) . ?
C70 C80 1.525(13) . ?
C70 H70 1.0000 . ?
C71 C72 1.339(12) . ?
C71 C79 1.437(13) . ?
C72 C73 1.443(12) . ?
C72 H72 0.9500 . ?
C73 N8 1.275(11) . ?
C73 H73 0.9500 . ?
C74 N8 1.361(11) . ?
C74 C75 1.415(13) . ?
C74 C79 1.423(13) . ?
C75 C76 1.335(13) . ?
C75 H75 0.9500 . ?
C76 C77 1.431(14) . ?
C76 H76 0.9500 . ?
C77 C78 1.364(13) . ?
C77 H77 0.9500 . ?
C78 C79 1.415(12) . ?
C78 H78 0.9500 . ?
C80 N7 1.486(12) . ?
C80 C81 1.547(13) . ?
C80 H80 1.0000 . ?
C81 C82 1.560(17) . ?
C81 H81A 0.9900 . ?
C81 H81B 0.9900 . ?
C82 C83 1.509(9) . ?
C82 C86 1.551(17) . ?
C82 H82 1.0000 . ?
C83 C84 1.527(15) . ?
C83 H83A 0.9900 . ?
C83 H83B 0.9900 . ?
C84 N7 1.487(14) . ?
C84 H84A 0.9900 . ?
C84 H84B 0.9900 . ?
C85 N7 1.510(13) . ?
C85 C86 1.537(15) . ?
C85 H85A 0.9900 . ?
C85 H85B 0.9900 . ?
C86 C87 1.53(2) . ?
C86 H86 1.0000 . ?
C87 C88 1.30(2) . ?
C87 H87 0.9500 . ?
C88 H88A 0.9500 . ?
C88 H88B 0.9500 . ?
O1 Al1 1.845(8) . ?
O1 Al2 1.981(6) . ?
O2 Al2 1.825(8) . ?
O2 Al1 1.997(7) . ?
O3 Al3 1.848(7) . ?
O3 Al4 1.980(7) . ?
O4 Al4 1.868(7) . ?
O4 Al3 1.974(7) . ?
N1 Al1 2.210(9) . ?
N2 Zn2 2.298(8) 1_554 ?
N3 Al2 2.242(8) . ?
N4 Zn1 2.339(9) . ?
N5 Al3 2.146(8) . ?
N6 Zn1 2.276(8) . ?
N7 Al4 2.137(9) . ?
N8 Zn2 2.257(7) . ?
Al1 Al2 2.975(5) . ?
Al3 Al4 2.997(5) . ?
Zn2 N2 2.298(8) 1_556 ?
